data_4079426
loop_
_publ_author_name
'Tronnier, Alexander'
'Risler, Anita'
'Langer, Nicolle'
'Wagenblast, Gerhard'
'M\"unster, Ingo'
'Strassner, Thomas'

_publ_section_title
;
 A Phosphorescent C&#x2227;C* Cyclometalated Platinum(II) Dibenzothiophene
 NHC Complex
;
_journal_issue 21
_journal_name_full Organometallics
_journal_page_first 7447
_journal_paper_doi 10.1021/om300740d
_journal_volume 31
_journal_year 2012
_chemical_formula_moiety 'C16 H13 N2 S, I'
_chemical_formula_sum 'C16 H13 I N2 S'
_chemical_formula_weight 392.24
_chemical_melting_point 242
_chemical_name_systematic ?
_space_group_IT_number 2
_symmetry_cell_setting triclinic
_symmetry_Int_Tables_number 2
_symmetry_space_group_name_Hall '-P 1'
_symmetry_space_group_name_H-M 'P -1'
_atom_sites_solution_hydrogens geom
_atom_sites_solution_primary direct
_atom_sites_solution_secondary difmap
_cell_angle_alpha 91.530(9)
_cell_angle_beta 108.049(4)
_cell_angle_gamma 109.394(11)
_cell_formula_units_Z 2
_cell_length_a 7.6230(8)
_cell_length_b 9.6280(17)
_cell_length_c 11.667(1)
_cell_measurement_reflns_used 859
_cell_measurement_temperature 198
_cell_measurement_theta_max 26.39
_cell_measurement_theta_min 2.27
_cell_volume 759.90(18)
_computing_cell_refinement 'Dirax/lsq (Duisenberg, 1992)'
_computing_data_collection 'Collect (Nonius BV, 1999)'
_computing_data_reduction 'EvalCCD (Duisenberg et al., 2003)'
_computing_molecular_graphics 'Ortep III 1.0.3 (M.N.Burnett,C.K.Johnson,2000)'
_computing_publication_material 'PLATON (Spek, 2009)'
_computing_structure_refinement 'SHELXL-97 (Sheldrick, 1997)'
_computing_structure_solution 'SIR92(Altomare et al., 1994)'
_diffrn_ambient_temperature 198
_diffrn_detector_area_resol_mean 9
_diffrn_measured_fraction_theta_full 0.962
_diffrn_measured_fraction_theta_max 0.962
_diffrn_measurement_device '95mm CCD camera on \k-goniostat'
_diffrn_measurement_device_type KappaCCD
_diffrn_measurement_method \f
_diffrn_radiation_monochromator 'horizonally mounted graphite crystal'
_diffrn_radiation_probe x-ray
_diffrn_radiation_type MoK\a
_diffrn_radiation_wavelength 0.71073
_diffrn_radiation_wavelength_id x-ray
_diffrn_reflns_av_R_equivalents 0.0353
_diffrn_reflns_av_sigmaI/netI 0.0343
_diffrn_reflns_limit_h_max 8
_diffrn_reflns_limit_h_min -9
_diffrn_reflns_limit_k_max 12
_diffrn_reflns_limit_k_min -12
_diffrn_reflns_limit_l_max 14
_diffrn_reflns_limit_l_min -14
_diffrn_reflns_number 14943
_diffrn_reflns_reduction_process
;
;
_diffrn_reflns_theta_full 26.39
_diffrn_reflns_theta_max 26.39
_diffrn_reflns_theta_min 2.27
_diffrn_source 'fine-focus sealed tube'
_exptl_absorpt_coefficient_mu 2.235
_exptl_absorpt_correction_T_max 0.540
_exptl_absorpt_correction_T_min 0.302
_exptl_absorpt_correction_type multi-scan
_exptl_absorpt_process_details 'SADABS 2.10.(Sheldrick,Bruker AXS Inc.,2002)'
_exptl_crystal_colour colorless
_exptl_crystal_density_diffrn 1.714
_exptl_crystal_density_method 'Not Measured'
_exptl_crystal_description fragment
_exptl_crystal_F_000 384
_exptl_crystal_size_max 0.700
_exptl_crystal_size_mid 0.490
_exptl_crystal_size_min 0.310
_refine_diff_density_max 0.373
_refine_diff_density_min -0.439
_refine_diff_density_rms 0.092
_refine_ls_extinction_coef 0.0376(13)
_refine_ls_extinction_expression FC^*^=KFC[1+0.001XFC^2^\L^3^/SIN(2\Q)]^-1/4^
_refine_ls_extinction_method shelxl
_refine_ls_goodness_of_fit_ref 1.142
_refine_ls_hydrogen_treatment constr
_refine_ls_matrix_type full
_refine_ls_number_constraints 0
_refine_ls_number_parameters 183
_refine_ls_number_reflns 2999
_refine_ls_number_restraints 0
_refine_ls_restrained_S_all 1.142
_refine_ls_R_factor_all 0.0405
_refine_ls_R_factor_gt 0.0233
_refine_ls_shift/su_max 0.001
_refine_ls_shift/su_mean 0.000
_refine_ls_structure_factor_coef Fsqd
_refine_ls_weighting_details 'calc w=1/[\s^2^(Fo^2^)+(0.0199P)^2^+0.8396P] where P=(Fo^2^+2Fc^2^)/3'
_refine_ls_weighting_scheme calc
_refine_ls_wR_factor_gt 0.0555
_refine_ls_wR_factor_ref 0.0588
_reflns_number_gt 2435
_reflns_number_total 2999
_reflns_threshold_expression I>2\s(I)
_cod_data_source_file om300740d_si_001.cif
_cod_data_source_block compound_1
_cod_depositor_comments
;
The following automatic conversions were performed:

'_symmetry_cell_setting' value 'Triclinic' changed to 'triclinic'
according to /home/saulius/struct/CIF-dictionaries/cif_core.dic
dictionary named 'cif_core.dic' version 2.4.2 from 2011-04-26.

Automatic conversion script
Id: cif_fix_values 1891 2012-01-12 08:04:46Z andrius 
;
_cod_database_code 4079426

loop_
_symmetry_equiv_pos_site_id
_symmetry_equiv_pos_as_xyz
1 x,y,z
2 -x,-y,-z

loop_
_atom_site_aniso_label
_atom_site_aniso_U_11
_atom_site_aniso_U_22
_atom_site_aniso_U_33
_atom_site_aniso_U_23
_atom_site_aniso_U_13
_atom_site_aniso_U_12
S1 0.0395(5) 0.0241(4) 0.0315(4) 0.0072(3) 0.0158(4) 0.0113(4)
N1 0.0297(15) 0.0226(14) 0.0409(16) 0.0067(12) 0.0141(12) 0.0129(12)
N2 0.0296(15) 0.0272(14) 0.0420(17) 0.0028(12) 0.0140(13) 0.0114(12)
C1 0.0336(19) 0.0226(16) 0.049(2) 0.0054(15) 0.0192(16) 0.0128(14)
C2 0.0327(19) 0.0283(17) 0.046(2) 0.0105(15) 0.0143(16) 0.0135(15)
C3 0.0334(19) 0.0222(16) 0.047(2) 0.0078(15) 0.0137(16) 0.0141(14)
C4 0.0318(18) 0.0271(17) 0.0423(19) 0.0100(14) 0.0196(15) 0.0176(15)
C5 0.039(2) 0.0305(18) 0.056(2) 0.0140(16) 0.0252(18) 0.0135(16)
C6 0.052(2) 0.040(2) 0.060(3) 0.0261(19) 0.037(2) 0.0216(19)
C7 0.053(2) 0.047(2) 0.041(2) 0.0230(17) 0.0317(18) 0.033(2)
C8 0.0363(19) 0.0360(18) 0.0392(19) 0.0124(15) 0.0238(16) 0.0244(16)
C9 0.038(2) 0.0378(19) 0.0335(18) 0.0076(15) 0.0195(16) 0.0247(16)
C10 0.045(2) 0.057(2) 0.0341(19) 0.0083(17) 0.0183(17) 0.035(2)
C11 0.045(2) 0.065(3) 0.035(2) -0.0071(19) 0.0078(17) 0.033(2)
C12 0.046(2) 0.042(2) 0.044(2) -0.0072(17) 0.0112(18) 0.0186(18)
C13 0.044(2) 0.0341(19) 0.043(2) 0.0011(16) 0.0179(17) 0.0181(17)
C14 0.0364(19) 0.0325(18) 0.0331(18) 0.0033(14) 0.0152(15) 0.0197(15)
C15 0.0339(18) 0.0258(16) 0.0380(19) 0.0111(14) 0.0224(15) 0.0180(14)
C16 0.042(2) 0.038(2) 0.047(2) -0.0046(16) 0.0132(17) 0.0134(17)
I1 0.0403(2) 0.0271(1) 0.0455(2) 0.0121(1) 0.0138(1) 0.0163(1)

loop_
_atom_site_label
_atom_site_type_symbol
_atom_site_thermal_displace_type
_atom_site_fract_x
_atom_site_fract_y
_atom_site_fract_z
_atom_site_occupancy
_atom_site_U_iso_or_equiv
_atom_site_calc_flag
_atom_site_refinement_flags
S1 S Uani 0.74205(12) -0.10883(8) 0.65874(7) 1.000 0.0307(3) d .
N1 N Uani 1.1010(4) 0.1850(3) 0.8108(2) 1.000 0.0295(9) d .
N2 N Uani 1.2469(4) 0.2732(3) 1.0014(3) 1.000 0.0322(9) d .
C1 C Uani 1.1600(5) 0.3039(3) 0.8938(3) 1.000 0.0330(11) d .
C2 C Uani 1.2423(5) 0.1296(4) 0.9882(3) 1.000 0.0346(11) d .
C3 C Uani 1.1515(5) 0.0743(3) 0.8702(3) 1.000 0.0330(11) d .
C4 C Uani 1.0172(5) 0.1812(3) 0.6821(3) 1.000 0.0300(10) d .
C5 C Uani 1.0928(5) 0.3036(4) 0.6288(3) 1.000 0.0391(11) d .
C6 C Uani 1.0132(6) 0.3008(4) 0.5041(4) 1.000 0.0444(14) d .
C7 C Uani 0.8613(6) 0.1776(4) 0.4320(3) 1.000 0.0387(12) d .
C8 C Uani 0.7836(5) 0.0523(4) 0.4842(3) 1.000 0.0312(11) d .
C9 C Uani 0.6253(5) -0.0877(4) 0.4252(3) 1.000 0.0316(11) d .
C10 C Uani 0.5126(5) -0.1349(4) 0.3022(3) 1.000 0.0396(11) d .
C11 C Uani 0.3689(6) -0.2753(5) 0.2668(3) 1.000 0.0465(14) d .
C12 C Uani 0.3352(6) -0.3706(4) 0.3512(3) 1.000 0.0445(12) d .
C13 C Uani 0.4434(5) -0.3271(4) 0.4729(3) 1.000 0.0386(11) d .
C14 C Uani 0.5878(5) -0.1857(4) 0.5092(3) 1.000 0.0312(11) d .
C15 C Uani 0.8621(5) 0.0555(3) 0.6106(3) 1.000 0.0280(10) d .
C16 C Uani 1.3329(6) 0.3767(4) 1.1150(3) 1.000 0.0433(12) d .
I1 I Uani 0.19984(3) 0.70088(2) 0.89530(2) 1.000 0.0365(1) d .
H1 H Uiso 1.14230 0.39550 0.87800 1.000 0.0400 c R
H2 H Uiso 1.29420 0.07910 1.05130 1.000 0.0420 c R
H3 H Uiso 1.12630 -0.02300 0.83390 1.000 0.0400 c R
H5 H Uiso 1.19890 0.38910 0.67750 1.000 0.0470 c R
H6 H Uiso 1.06450 0.38550 0.46800 1.000 0.0530 c R
H7 H Uiso 0.80880 0.17730 0.34670 1.000 0.0470 c R
H10 H Uiso 0.53460 -0.07100 0.24340 1.000 0.0480 c R
H11 H Uiso 0.29150 -0.30730 0.18310 1.000 0.0560 c R
H12 H Uiso 0.23610 -0.46710 0.32440 1.000 0.0530 c R
H13 H Uiso 0.42010 -0.39200 0.53090 1.000 0.0460 c R
H16A H Uiso 1.34730 0.47770 1.09640 1.000 0.0650 c R
H16B H Uiso 1.46290 0.37360 1.16070 1.000 0.0650 c R
H16C H Uiso 1.24610 0.34810 1.16390 1.000 0.0650 c R

loop_
_atom_type_symbol
_atom_type_description
_atom_type_scat_dispersion_real
_atom_type_scat_dispersion_imag
_atom_type_scat_source
C C 0.0033 0.0016 ' International Tables Vol C Tables 4.2.6.8 and 6.1.1.4'
H H 0.0000 0.0000 ' International Tables Vol C Tables 4.2.6.8 and 6.1.1.4'
I I -0.4742 1.8119 ' International Tables Vol C Tables 4.2.6.8 and 6.1.1.4'
N N 0.0061 0.0033 ' International Tables Vol C Tables 4.2.6.8 and 6.1.1.4'
S S 0.1246 0.1234 ' International Tables Vol C Tables 4.2.6.8 and 6.1.1.4'

loop_
_geom_angle_atom_site_label_1
_geom_angle_atom_site_label_2
_geom_angle_atom_site_label_3
_geom_angle
_geom_angle_publ_flag
C14 S1 C15 91.35(17) yes
C1 N1 C3 108.0(2) yes
C1 N1 C4 124.7(3) yes
C3 N1 C4 127.1(3) yes
C1 N2 C2 108.8(3) yes
C1 N2 C16 124.8(3) yes
C2 N2 C16 126.4(3) yes
N1 C1 N2 108.7(3) yes
N2 C2 C3 107.4(3) yes
N1 C3 C2 107.2(3) yes
N1 C4 C5 119.3(3) yes
N1 C4 C15 120.6(3) yes
C5 C4 C15 120.1(3) no
C4 C5 C6 119.8(3) no
C5 C6 C7 121.0(4) no
C6 C7 C8 120.0(3) no
C7 C8 C9 128.8(3) no
C7 C8 C15 119.1(3) no
C9 C8 C15 112.1(3) no
C8 C9 C10 129.7(3) no
C8 C9 C14 111.9(3) no
C10 C9 C14 118.5(3) no
C9 C10 C11 119.4(3) no
C10 C11 C12 121.2(3) no
C11 C12 C13 120.8(4) no
C12 C13 C14 118.3(3) no
S1 C14 C9 112.4(3) yes
S1 C14 C13 125.7(3) yes
C9 C14 C13 121.9(3) no
S1 C15 C4 127.7(3) yes
S1 C15 C8 112.3(2) yes
C4 C15 C8 120.0(3) no
N1 C1 H1 126.00 no
N2 C1 H1 126.00 no
N2 C2 H2 126.00 no
C3 C2 H2 126.00 no
N1 C3 H3 126.00 no
C2 C3 H3 126.00 no
C4 C5 H5 120.00 no
C6 C5 H5 120.00 no
C5 C6 H6 120.00 no
C7 C6 H6 119.00 no
C6 C7 H7 120.00 no
C8 C7 H7 120.00 no
C9 C10 H10 120.00 no
C11 C10 H10 120.00 no
C10 C11 H11 119.00 no
C12 C11 H11 119.00 no
C11 C12 H12 120.00 no
C13 C12 H12 120.00 no
C12 C13 H13 121.00 no
C14 C13 H13 121.00 no
N2 C16 H16A 109.00 no
N2 C16 H16B 109.00 no
N2 C16 H16C 109.00 no
H16A C16 H16B 109.00 no
H16A C16 H16C 110.00 no
H16B C16 H16C 110.00 no

loop_
_geom_bond_atom_site_label_1
_geom_bond_atom_site_label_2
_geom_bond_distance
_geom_bond_publ_flag
S1 C14 1.748(3) yes
S1 C15 1.749(3) yes
N1 C1 1.334(4) yes
N1 C3 1.382(4) yes
N1 C4 1.432(4) yes
N2 C1 1.318(5) yes
N2 C2 1.375(5) yes
N2 C16 1.462(5) yes
C2 C3 1.336(5) no
C4 C5 1.385(5) no
C4 C15 1.394(4) no
C5 C6 1.388(6) no
C6 C7 1.374(6) no
C7 C8 1.402(5) no
C8 C9 1.450(5) no
C8 C15 1.404(5) no
C9 C10 1.395(5) no
C9 C14 1.406(5) no
C10 C11 1.380(6) no
C11 C12 1.388(5) no
C12 C13 1.373(5) no
C13 C14 1.389(5) no
C1 H1 0.9500 no
C2 H2 0.9500 no
C3 H3 0.9500 no
C5 H5 0.9500 no
C6 H6 0.9500 no
C7 H7 0.9500 no
C10 H10 0.9500 no
C11 H11 0.9500 no
C12 H12 0.9500 no
C13 H13 0.9500 no
C16 H16A 0.9800 no
C16 H16B 0.9800 no
C16 H16C 0.9800 no

loop_
_geom_hbond_atom_site_label_D
_geom_hbond_atom_site_label_H
_geom_hbond_atom_site_label_A
_geom_hbond_distance_DH
_geom_hbond_distance_HA
_geom_hbond_distance_DA
_geom_hbond_angle_DHA
_geom_hbond_site_symmetry_A
_geom_hbond_publ_flag
C1 H1 I1 0.9500 2.8200 3.731(3) 162.00 1_655 yes
C3 H3 I1 0.9500 2.9600 3.744(3) 141.00 1_645 yes
C3 H3 S1 0.9500 2.8300 3.206(4) 104.00 . yes

loop_
_geom_torsion_atom_site_label_1
_geom_torsion_atom_site_label_2
_geom_torsion_atom_site_label_3
_geom_torsion_atom_site_label_4
_geom_torsion
_geom_torsion_publ_flag
C14 S1 C15 C8 1.1(3) no
C15 S1 C14 C9 -0.8(3) no
C15 S1 C14 C13 178.9(4) no
C14 S1 C15 C4 -179.5(4) no
C4 N1 C1 N2 -173.9(3) no
C1 N1 C4 C5 39.1(6) no
C3 N1 C4 C5 -134.6(4) no
C3 N1 C1 N2 0.8(4) no
C4 N1 C3 C2 173.9(4) no
C3 N1 C4 C15 44.9(6) no
C1 N1 C4 C15 -141.4(4) no
C1 N1 C3 C2 -0.7(4) no
C2 N2 C1 N1 -0.7(4) no
C16 N2 C1 N1 179.4(4) no
C1 N2 C2 C3 0.3(4) no
C16 N2 C2 C3 -179.8(4) no
N2 C2 C3 N1 0.3(4) no
N1 C4 C15 C8 -178.9(4) no
N1 C4 C15 S1 1.7(6) no
N1 C4 C5 C6 179.7(4) no
C5 C4 C15 S1 -178.8(3) no
C5 C4 C15 C8 0.6(6) no
C15 C4 C5 C6 0.2(6) no
C4 C5 C6 C7 -0.7(7) no
C5 C6 C7 C8 0.3(7) no
C6 C7 C8 C9 -179.9(4) no
C6 C7 C8 C15 0.5(7) no
C7 C8 C9 C14 -179.1(4) no
C15 C8 C9 C10 -179.1(4) no
C15 C8 C9 C14 0.5(5) no
C7 C8 C9 C10 1.3(8) no
C9 C8 C15 C4 179.4(4) no
C7 C8 C15 S1 178.5(3) no
C7 C8 C15 C4 -1.0(6) no
C9 C8 C15 S1 -1.1(4) no
C14 C9 C10 C11 -0.1(6) no
C8 C9 C14 S1 0.3(5) no
C8 C9 C14 C13 -179.4(4) no
C8 C9 C10 C11 179.5(4) no
C10 C9 C14 S1 180.0(3) no
C10 C9 C14 C13 0.3(6) no
C9 C10 C11 C12 -0.3(7) no
C10 C11 C12 C13 0.5(7) no
C11 C12 C13 C14 -0.3(7) no
C12 C13 C14 S1 -179.8(3) no
C12 C13 C14 C9 -0.1(6) no
